data_4061918
loop_
_publ_author_name
'Julio P\'erez'
'Victor Riera'
'Amor Rodr\'i;guez'
'Ram\'on L\'opez'
'Tom\'as L. Sordo'
'Santiago Garc\'ia-Granda'
'Esther Garc\'ia-Rodr\'iguez'
'Agust\'in Galindo'

_publ_section_title
;
Structural divergence in the products of the reaction of
[MoCl(allyl)(CO)2(dmpm)] with nucleophiles.
;
_journal_name_full Organometallics
_journal_year 2003
_chemical_formula_moiety 'C11 H19 Mo N O2 P2'
_chemical_formula_sum 'C11 H19 Mo N O2 P2'
_chemical_formula_weight 355.15
_space_group_IT_number 14
_symmetry_cell_setting monoclinic
_symmetry_space_group_name_Hall '-P 2yn'
_symmetry_space_group_name_H-M 'P 1 21/n 1'
_cell_angle_alpha 90.00
_cell_angle_beta 101.17(5)
_cell_angle_gamma 90.00
_cell_formula_units_Z 4
_cell_length_a 8.706(5)
_cell_length_b 13.546(5)
_cell_length_c 14.246(5)
_cell_measurement_temperature 293(2)
_cell_volume 1648.2(13)
_diffrn_ambient_temperature 293(2)
_exptl_crystal_density_diffrn 1.431
_cod_original_sg_symbol_H-M 'P 21/n'
_cod_database_code 4061918

loop_
_symmetry_equiv_pos_as_xyz
'x, y, z'
'-x+1/2, y+1/2, -z+1/2'
'-x, -y, -z'
'x-1/2, -y-1/2, z-1/2'

loop_
_atom_site_label
_atom_site_type_symbol
_atom_site_fract_x
_atom_site_fract_y
_atom_site_fract_z
_atom_site_U_iso_or_equiv
_atom_site_adp_type
_atom_site_occupancy
_atom_site_calc_flag
_atom_site_refinement_flags
_atom_site_disorder_assembly
_atom_site_disorder_group
Mo1 Mo 0.06651(8) 0.24269(5) 0.23304(4) 0.0297(3) Uani 1 d . . .
C1 C 0.2434(11) 0.1676(7) 0.3243(6) 0.040(2) Uani 1 d . . .
O1 O 0.3380(8) 0.1285(6) 0.3806(5) 0.0576(19) Uani 1 d . . .
C2 C -0.1264(10) 0.3127(8) 0.1505(6) 0.042(2) Uani 1 d . . .
O2 O -0.2385(8) 0.3497(6) 0.1062(5) 0.074(2) Uani 1 d . . .
C3 C 0.2374(11) 0.3642(8) 0.1761(7) 0.049(3) Uani 1 d . . .
H31 H 0.1875 0.4096 0.1269 0.11(4) Uiso 1 calc R . .
H32 H 0.3173 0.3947 0.2243 0.08(4) Uiso 1 calc R . .
C4 C 0.2705(16) 0.2679(9) 0.1453(8) 0.059(3) Uani 1 d . . .
H4 H 0.3738 0.2392 0.1701 0.27(15) Uiso 1 calc R . .
C5 C 0.1583(13) 0.2097(10) 0.0883(7) 0.057(3) Uani 1 d . . .
H51 H 0.1881 0.1420 0.0786 0.10(5) Uiso 1 calc R . .
H52 H 0.1003 0.2404 0.0307 0.22(12) Uiso 1 calc R . .
C6 C -0.0490(10) 0.0958(7) 0.1920(6) 0.039(2) Uani 1 d . . .
N6 N -0.1089(9) 0.0186(7) 0.1757(6) 0.052(2) Uani 1 d . . .
C7 C -0.0253(11) 0.3250(7) 0.4335(6) 0.045(2) Uani 1 d . . .
H71 H -0.1069 0.3697 0.4446 0.03(2) Uiso 1 calc R . .
H72 H 0.0363 0.3031 0.4941 0.06(3) Uiso 1 calc R . .
P1 P 0.0976(2) 0.37920(17) 0.35380(14) 0.0337(6) Uani 1 d . . .
C11 C 0.0121(14) 0.5044(7) 0.3212(8) 0.056(3) Uani 1 d . . .
H111 H -0.0702 0.4991 0.2659 0.17(8) Uiso 1 calc R . .
H112 H 0.0922 0.5476 0.3074 0.22(9) Uiso 1 calc R . .
H113 H -0.0295 0.5306 0.3737 0.29(12) Uiso 1 calc R . .
C12 C 0.2912(11) 0.4080(9) 0.4304(7) 0.055(3) Uani 1 d . . .
H121 H 0.2779 0.4566 0.4773 0.04(3) Uiso 1 calc R . .
H122 H 0.3605 0.4333 0.3913 0.12(5) Uiso 1 calc R . .
H123 H 0.3350 0.3490 0.4622 0.12(6) Uiso 1 calc R . .
P2 P -0.1053(3) 0.21822(18) 0.35297(16) 0.0336(6) Uani 1 d . . .
C21 C -0.3189(13) 0.2411(9) 0.3181(8) 0.053(3) Uani 1 d . . .
H211 H -0.3726 0.1794 0.3038 0.34(15) Uiso 1 calc R . .
H212 H -0.3392 0.2827 0.2626 0.15(7) Uiso 1 calc R . .
H213 H -0.3554 0.2729 0.3699 0.7(4) Uiso 1 calc R . .
C22 C -0.0893(12) 0.1028(7) 0.4244(7) 0.052(3) Uani 1 d . . .
H221 H -0.1265 0.0483 0.3833 0.09(4) Uiso 1 calc R . .
H222 H -0.1513 0.1087 0.4730 0.08(4) Uiso 1 calc R . .
H223 H 0.0182 0.0919 0.4539 0.04(3) Uiso 1 calc R . .

loop_
_atom_site_aniso_label
_atom_site_aniso_U_11
_atom_site_aniso_U_22
_atom_site_aniso_U_33
_atom_site_aniso_U_23
_atom_site_aniso_U_13
_atom_site_aniso_U_12
Mo1 0.0300(5) 0.0273(5) 0.0318(5) 0.0001(3) 0.0061(3) 0.0007(3)
C1 0.041(5) 0.041(6) 0.039(5) -0.001(5) 0.009(4) 0.001(5)
O1 0.050(4) 0.064(5) 0.054(4) 0.010(4) -0.002(3) 0.011(4)
C2 0.034(5) 0.056(7) 0.034(4) 0.003(5) 0.005(4) 0.009(5)
O2 0.065(5) 0.094(7) 0.056(4) 0.007(4) -0.010(4) 0.034(5)
C3 0.056(6) 0.044(7) 0.049(5) 0.010(5) 0.015(5) -0.014(5)
C4 0.069(8) 0.056(8) 0.061(7) -0.007(6) 0.032(6) -0.014(6)
C5 0.052(7) 0.076(9) 0.050(6) 0.009(6) 0.027(5) -0.007(6)
C6 0.031(5) 0.038(6) 0.046(5) -0.001(4) 0.000(4) -0.007(4)
N6 0.053(5) 0.046(6) 0.059(5) -0.012(4) 0.015(4) -0.016(4)
C7 0.048(6) 0.046(7) 0.042(5) -0.002(5) 0.010(4) -0.006(5)
P1 0.0356(12) 0.0276(14) 0.0377(11) -0.0024(10) 0.0068(9) -0.0025(10)
C11 0.067(7) 0.025(6) 0.076(7) 0.008(5) 0.011(6) 0.012(5)
C12 0.043(6) 0.059(8) 0.059(6) -0.013(6) 0.000(5) -0.005(5)
P2 0.0380(14) 0.0274(14) 0.0368(12) -0.0017(10) 0.0104(10) -0.0027(10)
C21 0.041(6) 0.058(8) 0.063(7) 0.002(6) 0.017(5) -0.004(5)
C22 0.062(7) 0.042(7) 0.058(6) 0.008(6) 0.024(5) -0.004(5)

loop_
_geom_bond_atom_site_label_1
_geom_bond_atom_site_label_2
_geom_bond_distance
_geom_bond_site_symmetry_2
_geom_bond_publ_flag
Mo1 C1 2.078(9) . ?
Mo1 C2 2.082(9) . ?
Mo1 C6 2.255(9) . ?
Mo1 C4 2.386(11) . ?
Mo1 C5 2.393(10) . ?
Mo1 C3 2.459(9) . ?
Mo1 P2 2.501(3) . ?
Mo1 P1 2.504(2) . ?
C1 O1 1.161(10) . ?
C2 O2 1.168(10) . ?
C3 C4 1.424(14) . ?
C4 C5 1.388(17) . ?
C6 N6 1.172(11) . ?
C7 P1 1.855(9) . ?
C7 P2 1.893(9) . ?
P1 C12 1.863(9) . ?
P1 C11 1.874(10) . ?
P2 C21 1.855(11) . ?
P2 C22 1.856(9) . ?
